data_7053863
loop_
_publ_author_name
'Sharma, Raj Pal'
'Saini, Anju'
'Venugopalan, Paloth'
'Ferretti, Valeria'
'Spizzo, Federico'
'Angeli, Celestino'
'Calzado, Carmen J.'

_publ_section_title
;
 Magnetic behaviour vs. structural changes in an isomeric series of
 binuclear copper(ii) complexes: an experimental and theoretical study
;
_journal_issue 2
_journal_name_full 'New Journal of Chemistry'
_journal_page_first 574
_journal_paper_doi 10.1039/c3nj01080e
_journal_volume 38
_journal_year 2014
_chemical_formula_moiety 'C28 H42 Cu2 N2 O12 , 2(H2 O)'
_chemical_formula_sum 'C28 H46 Cu2 N2 O14'
_chemical_formula_weight 761.75
_chemical_name_systematic
;
bis(mu2-(2-hydroxyethylamino ethanolato)-bis(m-methoxybenzoate)-di copper(II)dihydrate
;
_space_group_IT_number 2
_symmetry_cell_setting triclinic
_symmetry_space_group_name_Hall '-P 1'
_symmetry_space_group_name_H-M 'P -1'
_atom_sites_solution_hydrogens difmap
_atom_sites_solution_primary direct
_atom_sites_solution_secondary difmap
_audit_creation_method SHELXL-97
_cell_angle_alpha 96.1220(10)
_cell_angle_beta 99.6270(10)
_cell_angle_gamma 114.9430(10)
_cell_formula_units_Z 1
_cell_length_a 7.5706(2)
_cell_length_b 8.3360(2)
_cell_length_c 15.0758(4)
_cell_measurement_reflns_used 1349
_cell_measurement_temperature 295
_cell_measurement_theta_max 30.0
_cell_measurement_theta_min 2.0
_cell_volume 833.65(4)
_computing_cell_refinement 'DENZO-SMN (Otwinowski & Minor, 1997)'
_computing_data_collection 'Kappa CCD server software (Nonius, 1997)'
_computing_data_reduction 'DENZO-SMN (Otwinowski & Minor, 1997)'
_computing_molecular_graphics 'ORTEPIII (Burnett & Johnson, 1996)'
_computing_publication_material
;
 SHELXL-97 (Sheldrick, 1997); WINGX (Farrugia, 1999)
;
_computing_structure_refinement 'SHELXL-97 (Sheldrick, 1997)'
_computing_structure_solution 'SIR97 (Altomare et al.,1999)'
_diffrn_ambient_temperature 295
_diffrn_measured_fraction_theta_full 0.986
_diffrn_measured_fraction_theta_max 0.986
_diffrn_measurement_device_type 'Nonius Kappa CCD'
_diffrn_measurement_method '\f scans and \w scans'
_diffrn_radiation_monochromator graphite
_diffrn_radiation_source 'fine-focus sealed tube'
_diffrn_radiation_type MoK\a
_diffrn_radiation_wavelength 0.71073
_diffrn_reflns_av_R_equivalents 0.0392
_diffrn_reflns_av_sigmaI/netI 0.0424
_diffrn_reflns_limit_h_max 10
_diffrn_reflns_limit_h_min 0
_diffrn_reflns_limit_k_max 10
_diffrn_reflns_limit_k_min -11
_diffrn_reflns_limit_l_max 20
_diffrn_reflns_limit_l_min -21
_diffrn_reflns_number 13490
_diffrn_reflns_theta_full 30.06
_diffrn_reflns_theta_max 30.06
_diffrn_reflns_theta_min 2.80
_exptl_absorpt_coefficient_mu 1.344
_exptl_absorpt_correction_T_max 0.946
_exptl_absorpt_correction_T_min 0.870
_exptl_absorpt_correction_type empirical
_exptl_absorpt_process_details
;
SORTAV (R.H. Blessing, Acta Crystallogr. 1995, A51, 33)
;
_exptl_crystal_colour blue
_exptl_crystal_density_diffrn 1.517
_exptl_crystal_density_method 'not measured'
_exptl_crystal_description needle
_exptl_crystal_F_000 398
_exptl_crystal_size_max 0.35
_exptl_crystal_size_mid 0.14
_exptl_crystal_size_min 0.11
_refine_diff_density_max 0.271
_refine_diff_density_min -0.577
_refine_diff_density_rms 0.065
_refine_ls_extinction_method none
_refine_ls_goodness_of_fit_ref 0.953
_refine_ls_hydrogen_treatment refall
_refine_ls_matrix_type full
_refine_ls_number_parameters 300
_refine_ls_number_reflns 4815
_refine_ls_number_restraints 0
_refine_ls_restrained_S_all 0.953
_refine_ls_R_factor_all 0.0467
_refine_ls_R_factor_gt 0.0361
_refine_ls_shift/su_max 0.001
_refine_ls_shift/su_mean 0.000
_refine_ls_structure_factor_coef Fsqd
_refine_ls_weighting_details 'calc w=1/[\s^2^(Fo^2^)+(0.0601P)^2^+0.1673P] where P=(Fo^2^+2Fc^2^)/3'
_refine_ls_weighting_scheme calc
_refine_ls_wR_factor_gt 0.0887
_refine_ls_wR_factor_ref 0.0954
_reflns_number_gt 4087
_reflns_number_total 4815
_reflns_threshold_expression I>2sigma(I)
_cod_data_source_file c3nj01080e.txt
_cod_data_source_block meta
_cod_database_code 7053863

loop_
_symmetry_equiv_pos_as_xyz
'x, y, z'
'-x, -y, -z'

loop_
_atom_site_label
_atom_site_type_symbol
_atom_site_fract_x
_atom_site_fract_y
_atom_site_fract_z
_atom_site_U_iso_or_equiv
_atom_site_adp_type
_atom_site_occupancy
_atom_site_symmetry_multiplicity
_atom_site_calc_flag
Cu1 Cu 0.06454(3) 0.52849(2) 0.099673(12) 0.03064(8) Uani 1 1 d
O1 O 0.2888(2) 0.70438(18) 0.19752(9) 0.0409(3) Uani 1 1 d
O2 O 0.1783(2) 0.8906(2) 0.25917(11) 0.0528(4) Uani 1 1 d
O3 O -0.15953(18) 0.35955(16) 0.00045(8) 0.0337(2) Uani 1 1 d
O4 O 0.2697(3) 0.3600(2) 0.09645(11) 0.0486(3) Uani 1 1 d
O5 O -0.1674(2) 0.6306(2) 0.16924(10) 0.0453(3) Uani 1 1 d
O6 O 0.7725(3) 1.3116(2) 0.52265(11) 0.0697(5) Uani 1 1 d
N1 N -0.0484(2) 0.33812(19) 0.17716(9) 0.0331(3) Uani 1 1 d
C1 C 0.1981(3) 0.2232(3) 0.14790(16) 0.0459(4) Uani 1 1 d
C2 C 0.1103(3) 0.2888(3) 0.21785(14) 0.0422(4) Uani 1 1 d
C3 C -0.2440(3) 0.5013(3) 0.22330(18) 0.0507(5) Uani 1 1 d
C4 C -0.1090(3) 0.4141(3) 0.25358(13) 0.0418(4) Uani 1 1 d
C5 C -0.2090(3) 0.1818(2) 0.01431(12) 0.0378(4) Uani 1 1 d
C6 C -0.2240(3) 0.1802(3) 0.11408(13) 0.0415(4) Uani 1 1 d
C7 C 0.3095(3) 0.8400(2) 0.25332(11) 0.0350(3) Uani 1 1 d
C8 C 0.5132(3) 0.9429(2) 0.31844(11) 0.0340(3) Uani 1 1 d
C9 C 0.6675(3) 0.8989(3) 0.31017(13) 0.0417(4) Uani 1 1 d
C10 C 0.8518(3) 0.9919(3) 0.37344(15) 0.0493(5) Uani 1 1 d
C11 C 0.8808(3) 1.1276(3) 0.44343(15) 0.0518(5) Uani 1 1 d
C12 C 0.7277(3) 1.1729(3) 0.45113(13) 0.0466(5) Uani 1 1 d
C13 C 0.5426(3) 1.0818(2) 0.38872(12) 0.0389(4) Uani 1 1 d
C14 C 0.6325(7) 1.3801(5) 0.5244(2) 0.0828(10) Uani 1 1 d
O1W O -0.4127(3) 0.7272(2) 0.04313(13) 0.0501(4) Uani 1 1 d
H1 H 0.304(4) 0.197(3) 0.1831(16) 0.049(6) Uiso 1 1 d
H2 H 0.102(4) 0.117(3) 0.1129(16) 0.045(6) Uiso 1 1 d
H3 H 0.213(4) 0.392(3) 0.2565(16) 0.044(6) Uiso 1 1 d
H4 H 0.306(4) 0.330(4) 0.0618(18) 0.049(7) Uiso 1 1 d
H5 H -0.105(4) 0.147(3) -0.0011(16) 0.044(6) Uiso 1 1 d
H6 H 0.059(4) 0.201(4) 0.2507(17) 0.050(6) Uiso 1 1 d
H7 H 0.643(4) 0.800(3) 0.2582(16) 0.046(6) Uiso 1 1 d
H8 H -0.371(4) 0.413(4) 0.1877(17) 0.049(6) Uiso 1 1 d
H9 H -0.270(4) 0.555(4) 0.2793(18) 0.056(7) Uiso 1 1 d
H10 H 0.956(4) 0.964(3) 0.3656(17) 0.052(6) Uiso 1 1 d
H11 H -0.526(5) 0.679(4) 0.038(2) 0.062(9) Uiso 1 1 d
H12 H -0.361(5) 0.702(4) 0.083(2) 0.062(9) Uiso 1 1 d
H13 H 0.435(4) 1.102(3) 0.3926(15) 0.044(6) Uiso 1 1 d
H14 H 0.598(5) 1.416(4) 0.468(2) 0.073(9) Uiso 1 1 d
H15 H 0.494(6) 1.276(6) 0.534(3) 0.103(13) Uiso 1 1 d
H16 H 0.706(5) 1.499(5) 0.574(2) 0.089(10) Uiso 1 1 d
H17 H -0.069(6) 0.715(5) 0.201(2) 0.086(11) Uiso 1 1 d
H18 H 0.015(3) 0.507(3) 0.2916(14) 0.033(5) Uiso 1 1 d
H19 H -0.178(4) 0.329(4) 0.2825(17) 0.050(6) Uiso 1 1 d
H20 H 0.988(5) 1.181(4) 0.482(2) 0.067(8) Uiso 1 1 d
H21 H -0.336(3) 0.101(3) -0.0274(15) 0.036(5) Uiso 1 1 d
H22 H -0.345(4) 0.189(4) 0.1275(18) 0.060(7) Uiso 1 1 d
H23 H -0.235(3) 0.070(3) 0.1347(15) 0.042(6) Uiso 1 1 d

loop_
_atom_site_aniso_label
_atom_site_aniso_U_11
_atom_site_aniso_U_22
_atom_site_aniso_U_33
_atom_site_aniso_U_23
_atom_site_aniso_U_13
_atom_site_aniso_U_12
Cu1 0.02901(12) 0.02584(11) 0.02768(11) 0.00231(7) 0.00560(8) 0.00466(8)
O1 0.0354(7) 0.0370(6) 0.0362(6) -0.0062(5) 0.0027(5) 0.0084(5)
O2 0.0393(7) 0.0407(7) 0.0673(10) -0.0072(7) -0.0018(7) 0.0171(6)
O3 0.0320(6) 0.0273(5) 0.0310(6) 0.0041(4) 0.0052(4) 0.0046(5)
O4 0.0564(9) 0.0494(8) 0.0545(9) 0.0192(7) 0.0284(7) 0.0296(7)
O5 0.0388(7) 0.0435(7) 0.0494(8) 0.0068(6) 0.0048(6) 0.0172(6)
O6 0.0787(12) 0.0589(10) 0.0463(9) -0.0176(7) -0.0107(8) 0.0233(9)
N1 0.0307(7) 0.0328(7) 0.0328(7) 0.0073(5) 0.0085(5) 0.0109(6)
C1 0.0473(11) 0.0421(10) 0.0563(12) 0.0163(9) 0.0166(9) 0.0242(9)
C2 0.0426(10) 0.0456(10) 0.0415(9) 0.0164(8) 0.0112(8) 0.0203(9)
C3 0.0415(11) 0.0509(12) 0.0658(13) 0.0135(10) 0.0243(10) 0.0217(10)
C4 0.0442(10) 0.0463(10) 0.0357(9) 0.0117(8) 0.0166(8) 0.0176(9)
C5 0.0384(9) 0.0250(7) 0.0379(9) 0.0030(6) 0.0069(7) 0.0045(7)
C6 0.0394(10) 0.0310(8) 0.0412(9) 0.0085(7) 0.0098(7) 0.0033(7)
C7 0.0357(9) 0.0282(7) 0.0337(8) 0.0042(6) 0.0038(6) 0.0095(7)
C8 0.0342(8) 0.0300(8) 0.0300(7) 0.0041(6) 0.0048(6) 0.0085(7)
C9 0.0427(10) 0.0418(9) 0.0379(9) 0.0055(7) 0.0077(7) 0.0176(8)
C10 0.0394(10) 0.0586(12) 0.0504(11) 0.0154(9) 0.0077(8) 0.0226(10)
C11 0.0393(10) 0.0546(12) 0.0415(10) 0.0082(9) -0.0072(8) 0.0090(9)
C12 0.0537(12) 0.0378(9) 0.0312(8) 0.0005(7) 0.0012(8) 0.0091(9)
C13 0.0396(10) 0.0347(9) 0.0355(8) 0.0019(7) 0.0074(7) 0.0119(7)
C14 0.122(3) 0.0675(18) 0.0516(15) -0.0165(13) 0.0000(16) 0.050(2)
O1W 0.0461(9) 0.0478(8) 0.0633(10) 0.0168(7) 0.0232(8) 0.0224(8)

loop_
_atom_type_symbol
_atom_type_description
_atom_type_scat_dispersion_real
_atom_type_scat_dispersion_imag
_atom_type_scat_source
Cu Cu 0.3201 1.2651 'International Tables Vol C Tables 4.2.6.8 and 6.1.1.4'
C C 0.0033 0.0016 'International Tables Vol C Tables 4.2.6.8 and 6.1.1.4'
H H 0.0000 0.0000 'International Tables Vol C Tables 4.2.6.8 and 6.1.1.4'
O O 0.0106 0.0060 'International Tables Vol C Tables 4.2.6.8 and 6.1.1.4'
N N 0.0061 0.0033 'International Tables Vol C Tables 4.2.6.8 and 6.1.1.4'

loop_
_geom_angle_atom_site_label_1
_geom_angle_atom_site_label_2
_geom_angle_atom_site_label_3
_geom_angle
_geom_angle_site_symmetry_1
_geom_angle_site_symmetry_3
O3 Cu1 O3 82.51(5) 2_565 .
O3 Cu1 O1 96.21(6) 2_565 .
O3 Cu1 O1 178.16(5) . .
O3 Cu1 N1 161.47(6) 2_565 .
O3 Cu1 N1 85.18(5) . .
O1 Cu1 N1 96.38(6) . .
O3 Cu1 Cu1 41.32(3) 2_565 2_565
O3 Cu1 Cu1 41.18(4) . 2_565
O1 Cu1 Cu1 137.52(4) . 2_565
N1 Cu1 Cu1 125.01(4) . 2_565
C7 O1 Cu1 132.36(12) . .
C5 O3 Cu1 129.58(11) . 2_565
C5 O3 Cu1 108.80(10) . .
Cu1 O3 Cu1 97.49(5) 2_565 .
C1 O4 H4 109(2) . .
C3 O5 H17 108(3) . .
C12 O6 C14 117.28(19) . .
C4 N1 C2 107.94(14) . .
C4 N1 C6 111.39(15) . .
C2 N1 C6 111.93(15) . .
C4 N1 Cu1 109.69(11) . .
C2 N1 Cu1 109.25(11) . .
C6 N1 Cu1 106.62(10) . .
O4 C1 C2 107.01(16) . .
O4 C1 H1 114.6(14) . .
C2 C1 H1 106.4(13) . .
O4 C1 H2 112.8(15) . .
C2 C1 H2 108.7(15) . .
H1 C1 H2 107(2) . .
N1 C2 C1 113.74(16) . .
N1 C2 H3 107.1(14) . .
C1 C2 H3 107.9(15) . .
N1 C2 H6 109.5(16) . .
C1 C2 H6 108.7(15) . .
H3 C2 H6 110(2) . .
O5 C3 C4 113.96(17) . .
O5 C3 H8 106.3(15) . .
C4 C3 H8 110.9(15) . .
O5 C3 H9 111.2(15) . .
C4 C3 H9 108.3(14) . .
H8 C3 H9 106(2) . .
N1 C4 C3 113.98(16) . .
N1 C4 H18 104.3(12) . .
C3 C4 H18 107.7(12) . .
N1 C4 H19 111.6(16) . .
C3 C4 H19 105.4(16) . .
H18 C4 H19 114(2) . .
O3 C5 C6 107.19(14) . .
O3 C5 H5 108.9(14) . .
C6 C5 H5 113.3(13) . .
O3 C5 H21 108.3(13) . .
C6 C5 H21 111.0(13) . .
H5 C5 H21 108.1(18) . .
N1 C6 C5 110.64(14) . .
N1 C6 H22 105.4(15) . .
C5 C6 H22 114.4(15) . .
N1 C6 H23 108.6(13) . .
C5 C6 H23 114.6(13) . .
H22 C6 H23 103(2) . .
O2 C7 O1 126.07(16) . .
O2 C7 C8 119.02(15) . .
O1 C7 C8 114.89(16) . .
C9 C8 C13 120.37(17) . .
C9 C8 C7 120.85(15) . .
C13 C8 C7 118.76(16) . .
C8 C9 C10 119.53(18) . .
C8 C9 H7 118.6(14) . .
C10 C9 H7 121.9(14) . .
C11 C10 C9 120.3(2) . .
C11 C10 H10 121.2(16) . .
C9 C10 H10 118.5(16) . .
C10 C11 C12 120.22(18) . .
C10 C11 H20 121(2) . .
C12 C11 H20 119(2) . .
O6 C12 C11 115.74(19) . .
O6 C12 C13 123.8(2) . .
C11 C12 C13 120.43(18) . .
C12 C13 C8 119.15(19) . .
C12 C13 H13 124.0(14) . .
C8 C13 H13 116.7(15) . .
O6 C14 H14 113.3(18) . .
O6 C14 H15 109(2) . .
H14 C14 H15 106(3) . .
O6 C14 H16 105.4(19) . .
H14 C14 H16 105(3) . .
H15 C14 H16 118(3) . .
H11 O1W H12 110(3) . .

loop_
_geom_bond_atom_site_label_1
_geom_bond_atom_site_label_2
_geom_bond_distance
_geom_bond_site_symmetry_2
Cu1 O3 1.9402(12) 2_565
Cu1 O3 1.9456(12) .
Cu1 O1 1.9519(12) .
Cu1 N1 2.0492(15) .
Cu1 Cu1 2.9213(4) 2_565
O1 C7 1.271(2) .
O2 C7 1.244(2) .
O3 C5 1.415(2) .
O3 Cu1 1.9402(12) 2_565
O4 C1 1.416(3) .
O4 H4 0.70(3) .
O5 C3 1.408(3) .
O5 H17 0.80(4) .
O6 C12 1.377(2) .
O6 C14 1.402(4) .
N1 C4 1.485(2) .
N1 C2 1.488(2) .
N1 C6 1.496(2) .
C1 C2 1.507(3) .
C1 H1 1.00(2) .
C1 H2 0.90(3) .
C2 H3 0.93(2) .
C2 H6 0.91(3) .
C3 C4 1.524(3) .
C3 H8 0.95(3) .
C3 H9 1.00(3) .
C4 H18 0.96(2) .
C4 H19 0.89(3) .
C5 C6 1.528(3) .
C5 H5 1.00(2) .
C5 H21 0.96(2) .
C6 H22 1.00(3) .
C6 H23 0.97(2) .
C7 C8 1.509(2) .
C8 C9 1.384(3) .
C8 C13 1.398(2) .
C9 C10 1.394(3) .
C9 H7 1.01(2) .
C10 C11 1.378(3) .
C10 H10 0.93(3) .
C11 C12 1.380(3) .
C11 H20 0.83(3) .
C12 C13 1.391(3) .
C13 H13 0.91(2) .
C14 H14 0.96(3) .
C14 H15 1.08(4) .
C14 H16 1.04(4) .
O1W H11 0.76(3) .
O1W H12 0.76(3) .
